data_9011515
loop_
_publ_author_name
'Alkemper, J.'
'Fuess, H.'

_publ_section_title
;
 The crystal structures of NaMgPO~4~, Na~2~CaMg(PO~4~)~2~ and 
Na~18~Ca~13~Mg~5~(PO~4~)~18~:
 new examples for glaserite related structures
 Note: known as the beta polymorph of Na~2~CaMg(PO~4~)~2~
;
_journal_issue 5
_journal_name_full 'Zeitschrift f"ur Kristallographie'
_journal_page_first 282
_journal_page_last 287
_journal_paper_doi 10.1524/zkri.1998.213.5.282
_journal_volume 213
_journal_year 1998
_chemical_compound_source Synthetic
_chemical_formula_structural Na2CaMg(PO4)2
_chemical_formula_sum 'Ca Mg Na2 O8 P2'
_space_group_IT_number 164
_symmetry_space_group_name_Hall '-P 3 2"'
_symmetry_space_group_name_H-M 'P -3 m 1'
_cell_angle_alpha 90
_cell_angle_beta 90
_cell_angle_gamma 120
_cell_length_a 5.309
_cell_length_b 5.309
_cell_length_c 7.237
_cell_formula_units_Z 1
_cell_volume 176.650
_database_code_amcsd 0011079
_exptl_crystal_density_diffrn 2.823
_cod_original_formula_sum 'Na2 Ca Mg P2 O8'
_cod_database_code 9011515
_amcsd_formula_title Na2CaMg(PO4)2

loop_
_space_group_symop_operation_xyz
x,y,z
-y,-x,z
y,-x+y,-z
-x,-x+y,-z
-x+y,-x,z
-x+y,y,z
-x,-y,-z
y,x,-z
-y,x-y,z
x,x-y,z
x-y,x,-z
x-y,-y,-z

loop_
_atom_site_label
_atom_site_fract_x
_atom_site_fract_y
_atom_site_fract_z
_atom_site_U_iso_or_equiv
Na 0.33333 0.66667 0.76600 0.01267
Ca 0.00000 0.00000 0.50000 0.01267
Mg 0.00000 0.00000 0.00000 0.01013
P 0.33333 0.66667 0.24900 0.00507
O1 0.33333 0.66667 0.02900 0.01267
O2 0.17600 -0.17600 0.31000 0.01267

loop_
_cod_related_entry_id
_cod_related_entry_database
_cod_related_entry_code
1 AMCSD 0011079
